data_7016468
loop_
_publ_author_name
'Lokare, Kapil S.'
'Nielsen, Robert J.'
'Yousufuddin, Muhammed'
'Goddard Iii, William A.'
'Periana, Roy A.'

_publ_section_title
;
 Iridium complexes bearing a PNP ligand, favoring facile C(sp(3))-H
 bond cleavage.
;
_journal_issue 36
_journal_name_full 'Dalton transactions (Cambridge, England : 2003)'
_journal_page_first 9094
_journal_page_last 9097
_journal_paper_doi 10.1039/c1dt10577a
_journal_volume 40
_journal_year 2011
_chemical_formula_sum 'C23 H42 I2 Ir N P2'
_chemical_formula_weight 840.52
_chemical_name_systematic
;
?
;
_space_group_IT_number 14
_symmetry_cell_setting monoclinic
_symmetry_space_group_name_Hall '-P 2ybc'
_symmetry_space_group_name_H-M 'P 1 21/c 1'
_atom_sites_solution_hydrogens geom
_atom_sites_solution_primary direct
_atom_sites_solution_secondary difmap
_audit_creation_method SHELXL-97
_cell_angle_alpha 90.00
_cell_angle_beta 90.767(3)
_cell_angle_gamma 90.00
_cell_formula_units_Z 4
_cell_length_a 14.348(4)
_cell_length_b 11.993(3)
_cell_length_c 16.442(4)
_cell_measurement_reflns_used 8153
_cell_measurement_temperature 296(2)
_cell_measurement_theta_max 28.08
_cell_measurement_theta_min 2.21
_cell_volume 2829.0(13)
_computing_cell_refinement 'Bruker SMART'
_computing_data_collection 'Bruker SMART'
_computing_data_reduction 'Bruker SAINT'
_computing_molecular_graphics 'Bruker SHELXTL'
_computing_publication_material 'Bruker SHELXTL'
_computing_structure_refinement 'SHELXL-97 (Sheldrick, 1997)'
_computing_structure_solution 'SHELXS-97 (Sheldrick, 1990)'
_diffrn_ambient_temperature 296(2)
_diffrn_measured_fraction_theta_full 0.997
_diffrn_measured_fraction_theta_max 0.997
_diffrn_measurement_device_type 'CCD area detector'
_diffrn_measurement_method 'phi and omega scans'
_diffrn_radiation_monochromator graphite
_diffrn_radiation_source 'fine-focus sealed tube'
_diffrn_radiation_type MoK\a
_diffrn_radiation_wavelength 0.71073
_diffrn_reflns_av_R_equivalents 0.0363
_diffrn_reflns_av_sigmaI/netI 0.0334
_diffrn_reflns_limit_h_max 19
_diffrn_reflns_limit_h_min -19
_diffrn_reflns_limit_k_max 15
_diffrn_reflns_limit_k_min -15
_diffrn_reflns_limit_l_max 21
_diffrn_reflns_limit_l_min -21
_diffrn_reflns_number 27266
_diffrn_reflns_theta_full 28.33
_diffrn_reflns_theta_max 28.33
_diffrn_reflns_theta_min 1.42
_exptl_absorpt_coefficient_mu 7.026
_exptl_absorpt_correction_T_max 0.745
_exptl_absorpt_correction_T_min 0.546
_exptl_absorpt_correction_type multi-scan
_exptl_absorpt_process_details SADABS
_exptl_crystal_colour orange
_exptl_crystal_density_diffrn 1.974
_exptl_crystal_density_method 'not measured'
_exptl_crystal_description prism
_exptl_crystal_F_000 1600
_exptl_crystal_size_max 0.15
_exptl_crystal_size_mid 0.10
_exptl_crystal_size_min 0.05
_refine_diff_density_max 2.797
_refine_diff_density_min -0.811
_refine_diff_density_rms 0.165
_refine_ls_extinction_method none
_refine_ls_goodness_of_fit_ref 1.049
_refine_ls_hydrogen_treatment constr
_refine_ls_matrix_type full
_refine_ls_number_parameters 273
_refine_ls_number_reflns 7019
_refine_ls_number_restraints 0
_refine_ls_restrained_S_all 1.049
_refine_ls_R_factor_all 0.0441
_refine_ls_R_factor_gt 0.0350
_refine_ls_shift/su_max 0.002
_refine_ls_shift/su_mean 0.000
_refine_ls_structure_factor_coef Fsqd
_refine_ls_weighting_details 'calc w=1/[\s^2^(Fo^2^)+(0.0496P)^2^+0.0000P] where P=(Fo^2^+2Fc^2^)/3'
_refine_ls_weighting_scheme calc
_refine_ls_wR_factor_gt 0.0837
_refine_ls_wR_factor_ref 0.0883
_reflns_number_gt 5881
_reflns_number_total 7019
_reflns_threshold_expression >2sigma(I)
_cod_data_source_file c1dt10577a.txt
_cod_data_source_block perianam2
_cod_depositor_comments
;
The following automatic conversions were performed:

'_symmetry_cell_setting' value 'Monoclinic' changed to 'monoclinic'
according to /home/saulius/struct/CIF-dictionaries/cif_core.dic
dictionary named 'cif_core.dic' version 2.4.1 from 2010-06-29.

Automatic conversion script
Id: cif_fix_values 1715 2011-07-08 13:25:40Z adriana 
;
_cod_original_cell_volume 2828.9(12)
_cod_original_sg_symbol_H-M P2(1)/c
_cod_database_code 7016468

loop_
_symmetry_equiv_pos_as_xyz
'x, y, z'
'-x, y+1/2, -z+1/2'
'-x, -y, -z'
'x, -y-1/2, z-1/2'

loop_
_atom_site_label
_atom_site_type_symbol
_atom_site_fract_x
_atom_site_fract_y
_atom_site_fract_z
_atom_site_U_iso_or_equiv
_atom_site_adp_type
_atom_site_occupancy
_atom_site_symmetry_multiplicity
_atom_site_calc_flag
_atom_site_refinement_flags
Ir1 Ir 0.747467(11) 0.880488(14) 0.147940(10) 0.02837(6) Uani 1 1 d .
I1 I 0.90581(2) 0.87146(3) 0.25715(2) 0.04602(10) Uani 1 1 d .
I2 I 0.63560(2) 0.81432(3) 0.26757(2) 0.05067(11) Uani 1 1 d .
P1 P 0.75603(8) 0.70414(10) 0.08216(7) 0.0324(2) Uani 1 1 d .
P2 P 0.73374(9) 1.06839(10) 0.16953(8) 0.0354(3) Uani 1 1 d .
N1 N 0.8227(2) 0.9334(3) 0.0485(2) 0.0325(8) Uani 1 1 d .
C1 C 0.8571(4) 0.6097(4) 0.1047(3) 0.0439(12) Uani 1 1 d .
C2 C 0.6474(4) 0.6158(4) 0.0654(3) 0.0426(12) Uani 1 1 d .
C3 C 0.7809(4) 0.7572(4) -0.0204(3) 0.0418(11) Uani 1 1 d .
H3A H 0.8185 0.7029 -0.0489 0.050 Uiso 1 1 calc R
H3B H 0.7227 0.7657 -0.0504 0.050 Uiso 1 1 calc R
C4 C 0.8586(4) 0.5782(5) 0.1956(3) 0.0553(14) Uani 1 1 d .
H4A H 0.8049 0.5337 0.2076 0.083 Uiso 1 1 calc R
H4B H 0.8577 0.6449 0.2280 0.083 Uiso 1 1 calc R
H4C H 0.9142 0.5366 0.2080 0.083 Uiso 1 1 calc R
C5 C 0.8613(5) 0.5008(5) 0.0546(4) 0.0670(17) Uani 1 1 d .
H5A H 0.9190 0.4630 0.0661 0.100 Uiso 1 1 calc R
H5B H 0.8576 0.5182 -0.0023 0.100 Uiso 1 1 calc R
H5C H 0.8101 0.4535 0.0688 0.100 Uiso 1 1 calc R
C6 C 0.9468(3) 0.6764(5) 0.0845(4) 0.0556(15) Uani 1 1 d .
H6A H 1.0005 0.6368 0.1049 0.083 Uiso 1 1 calc R
H6B H 0.9441 0.7486 0.1095 0.083 Uiso 1 1 calc R
H6C H 0.9514 0.6848 0.0266 0.083 Uiso 1 1 calc R
C7 C 0.5638(4) 0.6928(5) 0.0548(4) 0.0573(15) Uani 1 1 d .
H7A H 0.5093 0.6493 0.0422 0.086 Uiso 1 1 calc R
H7B H 0.5752 0.7441 0.0112 0.086 Uiso 1 1 calc R
H7C H 0.5543 0.7336 0.1042 0.086 Uiso 1 1 calc R
C8 C 0.6294(4) 0.5424(5) 0.1386(4) 0.0573(15) Uani 1 1 d .
H8A H 0.6294 0.5873 0.1869 0.086 Uiso 1 1 calc R
H8B H 0.6775 0.4870 0.1430 0.086 Uiso 1 1 calc R
H8C H 0.5700 0.5065 0.1321 0.086 Uiso 1 1 calc R
C9 C 0.6530(4) 0.5433(5) -0.0112(4) 0.0593(15) Uani 1 1 d .
H9A H 0.5920 0.5161 -0.0253 0.089 Uiso 1 1 calc R
H9B H 0.6939 0.4813 -0.0009 0.089 Uiso 1 1 calc R
H9C H 0.6766 0.5869 -0.0553 0.089 Uiso 1 1 calc R
C10 C 0.6323(3) 1.0740(5) 0.0979(3) 0.0450(12) Uani 1 1 d .
C11 C 0.7281(4) 1.1664(4) 0.2589(3) 0.0489(13) Uani 1 1 d .
C12 C 0.8391(4) 1.1131(4) 0.1153(3) 0.0451(12) Uani 1 1 d .
H12A H 0.8314 1.1894 0.0968 0.054 Uiso 1 1 calc R
H12B H 0.8925 1.1105 0.1520 0.054 Uiso 1 1 calc R
C13 C 0.6349(3) 0.9470(4) 0.0782(3) 0.0416(11) Uani 1 1 d .
H13A H 0.6449 0.9352 0.0206 0.050 Uiso 1 1 calc R
H13B H 0.5767 0.9117 0.0930 0.050 Uiso 1 1 calc R
C14 C 0.5380(4) 1.0985(6) 0.1366(4) 0.0659(17) Uani 1 1 d .
H14A H 0.5355 1.1755 0.1523 0.099 Uiso 1 1 calc R
H14B H 0.5306 1.0523 0.1838 0.099 Uiso 1 1 calc R
H14C H 0.4889 1.0830 0.0981 0.099 Uiso 1 1 calc R
C15 C 0.6450(4) 1.1469(6) 0.0232(4) 0.0624(17) Uani 1 1 d .
H15A H 0.5913 1.1401 -0.0119 0.094 Uiso 1 1 calc R
H15B H 0.6995 1.1234 -0.0053 0.094 Uiso 1 1 calc R
H15C H 0.6522 1.2232 0.0397 0.094 Uiso 1 1 calc R
C16 C 0.6466(6) 1.1352(6) 0.3143(4) 0.075(2) Uani 1 1 d .
H16A H 0.6530 1.0590 0.3312 0.113 Uiso 1 1 calc R
H16B H 0.5888 1.1443 0.2849 0.113 Uiso 1 1 calc R
H16C H 0.6471 1.1828 0.3612 0.113 Uiso 1 1 calc R
C17 C 0.7115(6) 1.2836(5) 0.2270(5) 0.089(2) Uani 1 1 d .
H17A H 0.6550 1.2851 0.1950 0.133 Uiso 1 1 calc R
H17B H 0.7629 1.3057 0.1938 0.133 Uiso 1 1 calc R
H17C H 0.7060 1.3343 0.2719 0.133 Uiso 1 1 calc R
C18 C 0.8197(6) 1.1625(8) 0.3067(5) 0.098(3) Uani 1 1 d .
H18A H 0.8172 1.2141 0.3513 0.147 Uiso 1 1 calc R
H18B H 0.8699 1.1825 0.2716 0.147 Uiso 1 1 calc R
H18C H 0.8296 1.0885 0.3273 0.147 Uiso 1 1 calc R
C19 C 0.8308(3) 0.8663(4) -0.0189(3) 0.0380(11) Uani 1 1 d .
C20 C 0.8766(4) 0.9032(5) -0.0871(3) 0.0519(14) Uani 1 1 d .
H20 H 0.8844 0.8554 -0.1310 0.062 Uiso 1 1 calc R
C21 C 0.9111(4) 1.0107(5) -0.0904(3) 0.0538(14) Uani 1 1 d .
H21 H 0.9419 1.0361 -0.1362 0.065 Uiso 1 1 calc R
C22 C 0.8988(4) 1.0785(5) -0.0251(3) 0.0489(13) Uani 1 1 d .
H22 H 0.9195 1.1519 -0.0270 0.059 Uiso 1 1 calc R
C23 C 0.8558(3) 1.0392(4) 0.0443(3) 0.0387(11) Uani 1 1 d .

loop_
_atom_site_aniso_label
_atom_site_aniso_U_11
_atom_site_aniso_U_22
_atom_site_aniso_U_33
_atom_site_aniso_U_23
_atom_site_aniso_U_13
_atom_site_aniso_U_12
Ir1 0.02746(10) 0.03232(11) 0.02534(10) 0.00336(6) 0.00028(6) -0.00212(6)
I1 0.04363(19) 0.0493(2) 0.0448(2) 0.00601(14) -0.01112(15) -0.00692(14)
I2 0.0542(2) 0.0575(2) 0.04079(19) 0.00168(15) 0.01618(15) -0.01568(17)
P1 0.0353(6) 0.0340(6) 0.0279(6) 0.0010(5) -0.0015(4) -0.0016(5)
P2 0.0392(6) 0.0327(6) 0.0344(6) 0.0021(5) 0.0011(5) 0.0012(5)
N1 0.0295(18) 0.039(2) 0.0288(19) 0.0058(16) 0.0008(14) -0.0017(16)
C1 0.047(3) 0.040(3) 0.044(3) 0.003(2) -0.001(2) 0.007(2)
C2 0.043(3) 0.040(3) 0.044(3) 0.000(2) -0.008(2) -0.011(2)
C3 0.052(3) 0.044(3) 0.029(2) 0.001(2) -0.001(2) -0.006(2)
C4 0.060(3) 0.052(3) 0.054(3) 0.011(3) -0.012(3) 0.003(3)
C5 0.069(4) 0.049(4) 0.082(5) -0.018(3) -0.001(3) 0.015(3)
C6 0.035(3) 0.064(4) 0.067(4) -0.008(3) 0.005(2) 0.008(3)
C7 0.045(3) 0.054(3) 0.073(4) 0.001(3) -0.015(3) -0.015(3)
C8 0.059(3) 0.054(3) 0.059(4) 0.006(3) 0.001(3) -0.014(3)
C9 0.069(4) 0.056(4) 0.053(3) -0.010(3) -0.012(3) -0.014(3)
C10 0.042(3) 0.047(3) 0.046(3) 0.002(2) 0.000(2) 0.006(2)
C11 0.066(4) 0.037(3) 0.045(3) -0.007(2) 0.009(3) 0.000(3)
C12 0.047(3) 0.038(3) 0.050(3) 0.006(2) 0.006(2) -0.006(2)
C13 0.036(2) 0.047(3) 0.041(3) 0.000(2) -0.007(2) 0.003(2)
C14 0.041(3) 0.077(4) 0.080(5) -0.007(4) 0.001(3) 0.015(3)
C15 0.061(4) 0.064(4) 0.062(4) 0.026(3) -0.012(3) 0.007(3)
C16 0.111(6) 0.066(4) 0.048(4) -0.006(3) 0.029(4) -0.005(4)
C17 0.138(7) 0.043(4) 0.086(5) -0.010(4) 0.018(5) 0.007(4)
C18 0.096(6) 0.114(6) 0.084(5) -0.058(5) -0.033(5) 0.029(5)
C19 0.035(2) 0.048(3) 0.031(2) 0.006(2) 0.0014(19) -0.001(2)
C20 0.059(3) 0.068(4) 0.029(3) 0.004(2) 0.012(2) -0.002(3)
C21 0.056(3) 0.065(4) 0.041(3) 0.013(3) 0.015(2) -0.007(3)
C22 0.047(3) 0.049(3) 0.051(3) 0.016(3) 0.009(2) -0.005(2)
C23 0.035(2) 0.040(3) 0.041(3) 0.008(2) 0.0018(19) 0.000(2)

loop_
_atom_type_symbol
_atom_type_description
_atom_type_scat_dispersion_real
_atom_type_scat_dispersion_imag
_atom_type_scat_source
C C 0.0033 0.0016 'International Tables Vol C Tables 4.2.6.8 and 6.1.1.4'
H H 0.0000 0.0000 'International Tables Vol C Tables 4.2.6.8 and 6.1.1.4'
N N 0.0061 0.0033 'International Tables Vol C Tables 4.2.6.8 and 6.1.1.4'
P P 0.1023 0.0942 'International Tables Vol C Tables 4.2.6.8 and 6.1.1.4'
I I -0.4742 1.8119 'International Tables Vol C Tables 4.2.6.8 and 6.1.1.4'
Ir Ir -1.4442 7.9887 'International Tables Vol C Tables 4.2.6.8 and 6.1.1.4'

loop_
_geom_angle_atom_site_label_1
_geom_angle_atom_site_label_2
_geom_angle_atom_site_label_3
_geom_angle
N1 Ir1 C13 81.89(17)
N1 Ir1 P2 82.39(11)
C13 Ir1 P2 69.38(14)
N1 Ir1 P1 83.28(11)
C13 Ir1 P1 97.57(14)
P2 Ir1 P1 161.83(4)
N1 Ir1 I2 174.52(10)
C13 Ir1 I2 92.82(14)
P2 Ir1 I2 97.13(3)
P1 Ir1 I2 96.07(3)
N1 Ir1 I1 95.09(10)
C13 Ir1 I1 159.88(14)
P2 Ir1 I1 90.52(3)
P1 Ir1 I1 101.83(3)
I2 Ir1 I1 90.37(2)
C3 P1 C1 103.4(2)
C3 P1 C2 103.2(2)
C1 P1 C2 108.8(2)
C3 P1 Ir1 96.95(17)
C1 P1 Ir1 119.47(17)
C2 P1 Ir1 120.93(17)
C12 P2 C10 108.8(3)
C12 P2 C11 103.9(2)
C10 P2 C11 115.4(2)
C12 P2 Ir1 97.95(17)
C10 P2 Ir1 90.31(18)
C11 P2 Ir1 137.67(18)
C23 N1 C19 118.2(4)
C23 N1 Ir1 120.9(3)
C19 N1 Ir1 120.5(3)
C4 C1 C5 108.1(5)
C4 C1 C6 109.4(5)
C5 C1 C6 106.4(5)
C4 C1 P1 109.9(4)
C5 C1 P1 116.2(4)
C6 C1 P1 106.7(4)
C8 C2 C7 107.5(5)
C8 C2 C9 109.5(5)
C7 C2 C9 107.4(5)
C8 C2 P1 110.9(4)
C7 C2 P1 108.8(3)
C9 C2 P1 112.6(4)
C19 C3 P1 112.8(3)
C19 C3 H3A 109.0
P1 C3 H3A 109.0
C19 C3 H3B 109.0
P1 C3 H3B 109.0
H3A C3 H3B 107.8
C1 C4 H4A 109.5
C1 C4 H4B 109.5
H4A C4 H4B 109.5
C1 C4 H4C 109.5
H4A C4 H4C 109.5
H4B C4 H4C 109.5
C1 C5 H5A 109.5
C1 C5 H5B 109.5
H5A C5 H5B 109.5
C1 C5 H5C 109.5
H5A C5 H5C 109.5
H5B C5 H5C 109.5
C1 C6 H6A 109.5
C1 C6 H6B 109.5
H6A C6 H6B 109.5
C1 C6 H6C 109.5
H6A C6 H6C 109.5
H6B C6 H6C 109.5
C2 C7 H7A 109.5
C2 C7 H7B 109.5
H7A C7 H7B 109.5
C2 C7 H7C 109.5
H7A C7 H7C 109.5
H7B C7 H7C 109.5
C2 C8 H8A 109.5
C2 C8 H8B 109.5
H8A C8 H8B 109.5
C2 C8 H8C 109.5
H8A C8 H8C 109.5
H8B C8 H8C 109.5
C2 C9 H9A 109.5
C2 C9 H9B 109.5
H9A C9 H9B 109.5
C2 C9 H9C 109.5
H9A C9 H9C 109.5
H9B C9 H9C 109.5
C15 C10 C14 110.0(5)
C15 C10 C13 113.0(5)
C14 C10 C13 107.4(5)
C15 C10 P2 115.5(4)
C14 C10 P2 115.6(4)
C13 C10 P2 94.4(3)
C17 C11 C18 109.7(6)
C17 C11 C16 108.3(5)
C18 C11 C16 110.2(6)
C17 C11 P2 108.4(4)
C18 C11 P2 109.7(4)
C16 C11 P2 110.5(4)
C23 C12 P2 110.4(3)
C23 C12 H12A 109.6
P2 C12 H12A 109.6
C23 C12 H12B 109.6
P2 C12 H12B 109.6
H12A C12 H12B 108.1
C10 C13 Ir1 105.9(3)
C10 C13 H13A 110.5
Ir1 C13 H13A 110.5
C10 C13 H13B 110.5
Ir1 C13 H13B 110.5
H13A C13 H13B 108.7
C10 C14 H14A 109.5
C10 C14 H14B 109.5
H14A C14 H14B 109.5
C10 C14 H14C 109.5
H14A C14 H14C 109.5
H14B C14 H14C 109.5
C10 C15 H15A 109.5
C10 C15 H15B 109.5
H15A C15 H15B 109.5
C10 C15 H15C 109.5
H15A C15 H15C 109.5
H15B C15 H15C 109.5
C11 C16 H16A 109.5
C11 C16 H16B 109.5
H16A C16 H16B 109.5
C11 C16 H16C 109.5
H16A C16 H16C 109.5
H16B C16 H16C 109.5
C11 C17 H17A 109.5
C11 C17 H17B 109.5
H17A C17 H17B 109.5
C11 C17 H17C 109.5
H17A C17 H17C 109.5
H17B C17 H17C 109.5
C11 C18 H18A 109.5
C11 C18 H18B 109.5
H18A C18 H18B 109.5
C11 C18 H18C 109.5
H18A C18 H18C 109.5
H18B C18 H18C 109.5
N1 C19 C20 120.9(5)
N1 C19 C3 118.7(4)
C20 C19 C3 120.1(5)
C19 C20 C21 120.4(5)
C19 C20 H20 119.8
C21 C20 H20 119.8
C22 C21 C20 118.4(5)
C22 C21 H21 120.8
C20 C21 H21 120.8
C21 C22 C23 120.6(5)
C21 C22 H22 119.7
C23 C22 H22 119.7
N1 C23 C22 121.3(5)
N1 C23 C12 117.2(4)
C22 C23 C12 121.4(5)

loop_
_geom_bond_atom_site_label_1
_geom_bond_atom_site_label_2
_geom_bond_distance
Ir1 N1 2.072(4)
Ir1 C13 2.124(5)
Ir1 P2 2.2901(14)
Ir1 P1 2.3794(13)
Ir1 I2 2.6757(6)
Ir1 I1 2.8789(6)
P1 C3 1.841(5)
P1 C1 1.874(5)
P1 C2 1.901(5)
P2 C12 1.845(5)
P2 C10 1.861(5)
P2 C11 1.885(5)
N1 C23 1.357(6)
N1 C19 1.376(6)
C1 C4 1.542(7)
C1 C5 1.546(8)
C1 C6 1.555(7)
C2 C8 1.515(7)
C2 C7 1.522(8)
C2 C9 1.533(8)
C3 C19 1.492(7)
C3 H3A 0.9700
C3 H3B 0.9700
C4 H4A 0.9600
C4 H4B 0.9600
C4 H4C 0.9600
C5 H5A 0.9600
C5 H5B 0.9600
C5 H5C 0.9600
C6 H6A 0.9600
C6 H6B 0.9600
C6 H6C 0.9600
C7 H7A 0.9600
C7 H7B 0.9600
C7 H7C 0.9600
C8 H8A 0.9600
C8 H8B 0.9600
C8 H8C 0.9600
C9 H9A 0.9600
C9 H9B 0.9600
C9 H9C 0.9600
C10 C15 1.521(8)
C10 C14 1.531(7)
C10 C13 1.557(7)
C11 C17 1.519(8)
C11 C18 1.522(9)
C11 C16 1.537(8)
C12 C23 1.488(7)
C12 H12A 0.9700
C12 H12B 0.9700
C13 H13A 0.9700
C13 H13B 0.9700
C14 H14A 0.9600
C14 H14B 0.9600
C14 H14C 0.9600
C15 H15A 0.9600
C15 H15B 0.9600
C15 H15C 0.9600
C16 H16A 0.9600
C16 H16B 0.9600
C16 H16C 0.9600
C17 H17A 0.9600
C17 H17B 0.9600
C17 H17C 0.9600
C18 H18A 0.9600
C18 H18B 0.9600
C18 H18C 0.9600
C19 C20 1.379(7)
C20 C21 1.382(8)
C20 H20 0.9300
C21 C22 1.360(8)
C21 H21 0.9300
C22 C23 1.386(7)
C22 H22 0.9300
